data_4135249
loop_
_publ_author_name
'Qu, Hang'
'Huang, Zheyu'
'Dong, Xue'
'Wang, Xinchang'
'Tang, Xiao'
'Li, Zhihao'
'Gao, Wenbin'
'Liu, Haoliang'
'Huang, Ruishan'
'Zhao, Zujin'
'Zhang, Hui'
'Yang, Liulin'
'Tian, Zhongqun'
'Cao, Xiaoyu'

_publ_section_title
;
 Truncated Face-Rotating Polyhedra Constructed from Pentagonal
 Pentaphenylpyrrole through Graph Theory.
;
_journal_issue 38
_journal_name_full 'Journal of the American Chemical Society'
_journal_page_first 16223
_journal_page_last 16228
_journal_paper_doi 10.1021/jacs.0c08243
_journal_volume 142
_journal_year 2020
_chemical_absolute_configuration
;
The absolute configuration in crystal was assigned by reference to an unchanging chiral centre
 in the assembly procedure, i.e., the chiral carbon atoms of the reagent
 (R, R)-CHDA or (S, S)-CHDA, instead of anomalous dispersion effects in diffraction
 measurements on the crystal and the derived Flack x parameter. 
;
_chemical_formula_moiety 'C216 H200 N24'
_chemical_formula_sum 'C216 H200 N24'
_chemical_formula_weight 3131.99
_chemical_melting_point ?
_space_group_crystal_system orthorhombic
_space_group_IT_number 22
_space_group_name_Hall 'F 2 2'
_space_group_name_H-M_alt 'F 2 2 2'
_atom_sites_solution_hydrogens mixed
_atom_sites_solution_primary dual
_audit_creation_date 2020-01-04
_audit_creation_method
;
Olex2 1.2-alpha
(compiled 2018.07.26 svn.r3523 for OlexSys, GUI svn.r5532)
;
_cell_angle_alpha 90
_cell_angle_beta 90
_cell_angle_gamma 90
_cell_formula_units_Z 8
_cell_length_a 32.3016(10)
_cell_length_b 34.0393(11)
_cell_length_c 50.8944(14)
_cell_measurement_reflns_used 23740
_cell_measurement_temperature 295(1)
_cell_measurement_theta_max 67.6550
_cell_measurement_theta_min 3.0940
_cell_volume 55960(3)
_computing_cell_refinement 'CrysAlisPro 1.171.39.46 (Rigaku OD, 2018)'
_computing_data_collection 'CrysAlisPro 1.171.39.46 (Rigaku OD, 2018)'
_computing_data_reduction 'CrysAlisPro 1.171.39.46 (Rigaku OD, 2018)'
_computing_molecular_graphics 'Olex2 (Dolomanov et al., 2009)'
_computing_publication_material 'Olex2 (Dolomanov et al., 2009)'
_computing_structure_refinement 'ShelXL (Sheldrick, 2015)'
_computing_structure_solution 'ShelXD (Sheldrick, 2008)'
_diffrn_ambient_environment air
_diffrn_ambient_temperature 295(1)
_diffrn_detector 'CCD plate'
_diffrn_detector_type HyPix
_diffrn_measured_fraction_theta_full 0.986
_diffrn_measured_fraction_theta_max 0.986
_diffrn_measurement_details
;
List of Runs (angles in degrees, time in seconds):

  # Type    Start    End  Width  t~exp~   \w     \q     \k     \f   Frames
--------------------------------------------------------------------------
  1  \w    -24.00  39.00   0.50    5.00    --   47.79 -49.00 169.00  126
  2  \w     22.00  63.00   0.50    5.00    --   47.79 -57.00  90.00   82
  3  \w     80.00 114.00   0.50   12.00    --  107.75 -49.00 169.00   68
  4  \w     68.00 117.00   0.50   12.00    --  107.75-125.00 120.00   98
  5  \w     78.00 117.00   0.50   12.00    --  107.75-125.00 150.00   78
  6  \w     49.00  75.00   0.50   12.00    --  107.75 -49.00 169.00   52
  7  \w     36.00 100.00   0.50   12.00    --  107.75 -94.00 150.00  128
  8  \w     44.00  70.00   0.50   12.00    --  107.75-125.00 150.00   52
  9  \w     36.00  95.00   0.50   12.00    --  107.75-125.00  90.00  118
 10  \w    104.00 133.00   0.50   12.00    --  107.75-148.00  15.57   58
 11  \w     82.00 109.00   0.50   12.00    --  107.75-109.00 -77.56   54
 12  \w     73.00  99.00   0.50   12.00    --  107.75 -61.00 -60.00   52
 13  \w     69.00 116.00   0.50   12.00    --  107.75 -30.00 -30.00   94
 14  \w    101.00 178.00   0.50   12.00    --  107.75  30.00 -60.00  154
 15  \w    142.00 176.00   0.50   12.00    --  107.75 125.00-180.00   68
 16  \w    127.00 178.00   0.50   12.00    --  107.75  45.00-180.00  102
 17  \w     99.00 177.00   0.50   12.00    --  107.75  49.00 -42.00  156
 18  \w    106.00 174.00   0.50   12.00    --  107.75  45.00-120.00  136
 19  \w     96.00 123.00   0.50   12.00    --  107.75  45.00-180.00   54
 20  \w     94.00 150.00   0.50   12.00    --  107.75 125.00-120.00  112
 21  \w     98.00 124.00   0.50   12.00    --  107.75 125.00-180.00   52
 22  \w     43.00 120.00   0.50    5.00    --   47.79  49.00 -42.00  154
 23  \w     94.00 160.00   0.50   12.00    --  107.75  61.00  60.00  132
 24  \w    137.00 176.00   0.50   12.00    --  107.75 125.00 150.00   78
 25  \w     99.00 144.00   0.50   12.00    --  107.75  77.00 150.00   90
 26  \w     94.00 122.00   0.50   12.00    --  107.75 125.00 150.00   56
 27  \w     92.00 178.00   0.50   12.00    --  107.75  61.00   0.00  172
 28  \w     76.00 101.00   0.50   12.00    --  107.75 -94.00-180.00   50
 29  \w     84.00 109.00   0.50   12.00    --  107.75 -94.00-150.00   50
 30  \w     78.00 116.00   0.50   12.00    --  107.75-125.00-180.00   76
;
_diffrn_measurement_device 'four-circle diffractometer'
_diffrn_measurement_device_type 'XtaLAB Synergy, Dualflex, HyPix'
_diffrn_measurement_method '\w scans'
_diffrn_orient_matrix_type 'CrysAlisPro convention (1999,Acta A55,543-557)'
_diffrn_orient_matrix_UB_11 0.0279553000
_diffrn_orient_matrix_UB_12 -0.0346277000
_diffrn_orient_matrix_UB_13 -0.0080873000
_diffrn_orient_matrix_UB_21 -0.0356842000
_diffrn_orient_matrix_UB_22 -0.0175036000
_diffrn_orient_matrix_UB_23 -0.0163276000
_diffrn_orient_matrix_UB_31 0.0147455000
_diffrn_orient_matrix_UB_32 0.0233697000
_diffrn_orient_matrix_UB_33 -0.0241784000
_diffrn_radiation_monochromator mirror
_diffrn_radiation_probe x-ray
_diffrn_radiation_type CuK\a
_diffrn_radiation_wavelength 1.54184
_diffrn_reflns_av_R_equivalents 0.0744
_diffrn_reflns_av_unetI/netI 0.0675
_diffrn_reflns_Laue_measured_fraction_full 0.986
_diffrn_reflns_Laue_measured_fraction_max 0.986
_diffrn_reflns_limit_h_max 34
_diffrn_reflns_limit_h_min -37
_diffrn_reflns_limit_k_max 40
_diffrn_reflns_limit_k_min -39
_diffrn_reflns_limit_l_max 59
_diffrn_reflns_limit_l_min -59
_diffrn_reflns_number 127633
_diffrn_reflns_point_group_measured_fraction_full 0.982
_diffrn_reflns_point_group_measured_fraction_max 0.982
_diffrn_reflns_theta_full 64.998
_diffrn_reflns_theta_max 64.998
_diffrn_reflns_theta_min 2.076
_diffrn_source 'micro-focus sealed X-ray tube'
_diffrn_source_type 'PhotonJet (Cu) X-ray Source'
_exptl_absorpt_coefficient_mu 0.339
_exptl_absorpt_correction_T_max 1.00000
_exptl_absorpt_correction_T_min 0.07060
_exptl_absorpt_correction_type multi-scan
_exptl_absorpt_process_details
;
CrysAlisPro 1.171.39.46 (Rigaku Oxford Diffraction, 2018)
Empirical absorption correction using spherical harmonics,
 implemented in SCALE3 ABSPACK scaling algorithm.
;
_exptl_crystal_colour 'clear light yellow'
_exptl_crystal_colour_lustre clear
_exptl_crystal_colour_modifier light
_exptl_crystal_colour_primary yellow
_exptl_crystal_density_diffrn 0.744
_exptl_crystal_density_meas ?
_exptl_crystal_density_method 'Not measured'
_exptl_crystal_description octahedral
_exptl_crystal_F_000 13312
_exptl_crystal_size_max 0.2
_exptl_crystal_size_mid 0.2
_exptl_crystal_size_min 0.2
_exptl_transmission_factor_max 'Not measured'
_exptl_transmission_factor_min 'Not measured'
_refine_diff_density_max 0.082
_refine_diff_density_min -0.082
_refine_diff_density_rms 0.016
_refine_ls_abs_structure_details
;
 Flack x determined using 6226 quotients [(I+)-(I-)]/[(I+)+(I-)]
 (Parsons, Flack and Wagner, Acta Cryst. B69 (2013) 249-259).
;
_refine_ls_abs_structure_Flack 0.46(12)
_refine_ls_extinction_coef 0.000006(3)
_refine_ls_extinction_expression Fc^*^=kFc[1+0.001xFc^2^\l^3^/sin(2\q)]^-1/4^
_refine_ls_extinction_method 'SHELXL-2018/3 (Sheldrick 2018)'
_refine_ls_goodness_of_fit_ref 0.975
_refine_ls_hydrogen_treatment mixed
_refine_ls_matrix_type full
_refine_ls_number_parameters 1085
_refine_ls_number_reflns 23393
_refine_ls_number_restraints 48
_refine_ls_restrained_S_all 0.977
_refine_ls_R_factor_all 0.0596
_refine_ls_R_factor_gt 0.0426
_refine_ls_shift/su_max 0.001
_refine_ls_shift/su_mean 0.000
_refine_ls_structure_factor_coef Fsqd
_refine_ls_weighting_details 'w=1/[\s^2^(Fo^2^)+(0.0812P)^2^] where P=(Fo^2^+2Fc^2^)/3'
_refine_ls_weighting_scheme calc
_refine_ls_wR_factor_gt 0.1238
_refine_ls_wR_factor_ref 0.1368
_reflns_Friedel_coverage 0.895
_reflns_Friedel_fraction_full 0.977
_reflns_Friedel_fraction_max 0.977
_reflns_number_gt 15831
_reflns_number_total 23393
_reflns_threshold_expression 'I > 2\s(I)'
_cod_data_source_file ja0c08243_si_002.cif
_cod_data_source_block 4M-1
_cod_depositor_comments
;
The following automatic conversions were performed:

data item '_chemical_melting_point' value 'Not measured' was changed
to '?' -- the value is undefined or not given.

data item '_exptl_crystal_density_meas' value 'Not measured' was
changed to '?' -- the value is perceived as not measured.

Automatic conversion script
Id: cif_fix_values 7556 2019-12-06 15:28:31Z antanas 

 Adding full bibliography for 4135248--4135250.cif.
;
_cod_database_code 4135249
_shelx_shelxl_version_number 2018/3
_shelx_space_group_comment
;
The symmetry employed for this shelxl refinement is uniquely defined
by the following loop, which should always be used as a source of
symmetry information in preference to the above space-group names.
They are only intended as comments.
;
_shelx_estimated_absorpt_t_max 0.935
_shelx_estimated_absorpt_t_min 0.935
_reflns_odcompleteness_completeness 98.39
_reflns_odcompleteness_iscentric 1
_reflns_odcompleteness_theta 58.86
_olex2_refinement_description
;
1. Fixed Uiso
 At 1.2 times of:
  All C(H) groups, All C(H,H) groups
2. Rigid bond restraints
 C94, C95, C96, C97, C98, C99, H99
 with sigma for 1-2 distances of 0.01 and sigma for 1-3 distances of 0.01
3. Uiso/Uaniso restraints and constraints
C94 \\sim C95 \\sim C96 \\sim C97 \\sim C98 \\sim C99: within 2A with sigma of
0.04 and sigma for terminal atoms of 0.08
4.a Ternary CH refined with riding coordinates:
 C94(H94), C99(H99), C100(H100), C103(H103), C35(H35), C40(H40), C44(H44),
 C48(H48), C53(H53)
4.b Secondary CH2 refined with riding coordinates:
 C95(H95A,H95B), C96(H96A,H96B), C97(H97A,H97B), C98(H98A,H98B), C101(H10A,
 H10B), C102(H10C,H10D), C105(H10E,H10F), C106(H10G,H10H), C107(H10I,H10J),
 C108(H10K,H10L), C36(H36A,H36B), C37(H37A,H37B), C38(H38A,H38B), C39(H39A,
 H39B), C45(H45A,H45B), C46(H46A,H46B), C49(H49A,H49B), C50(H50A,H50B),
 C51(H51A,H51B), C52(H52A,H52B)
4.c Aromatic/amide H refined with riding coordinates:
 C60(H60), C61(H61), C63(H63), C64(H64), C65(H65), C67(H67), C68(H68),
 C70(H70), C71(H71), C72(H72), C74(H74), C75(H75), C77(H77), C78(H78), C79(H79),
  C81(H81), C82(H82), C84(H84), C85(H85), C86(H86), C88(H88), C89(H89),
 C91(H91), C92(H92), C93(H93), C6(H6), C1AA(H1AA), C9(H9), C10(H10), C12(H12),
 C13(H13), C15(H15), C16(H16), C18(H18), C19(H19), C21(H21), C22(H22), C24(H24),
  C25(H25), C27(H27), C28(H28), C29(H29), C31(H31), C32(H32), C34(H34),
 C41(H41), C42(H42), C43(H43), C47(H47), C54(H54)
;
_smtbx_masks_void_probe_radius 1.2
_smtbx_masks_void_truncation_radius 1.2
_olex2_submission_special_instructions 'No special instructions were received'
_oxdiff_exptl_absorpt_empirical_details
;
Empirical correction (ABSPACK) includes:
- Absorption correction using spherical harmonics
- Frame scaling
;
_oxdiff_exptl_absorpt_empirical_full_max 9.184
_oxdiff_exptl_absorpt_empirical_full_min 0.506

loop_
_space_group_symop_operation_xyz
'x, y, z'
'-x, -y, z'
'x, -y, -z'
'-x, y, -z'
'x, y+1/2, z+1/2'
'-x, -y+1/2, z+1/2'
'x, -y+1/2, -z+1/2'
'-x, y+1/2, -z+1/2'
'x+1/2, y, z+1/2'
'-x+1/2, -y, z+1/2'
'x+1/2, -y, -z+1/2'
'-x+1/2, y, -z+1/2'
'x+1/2, y+1/2, z'
'-x+1/2, -y+1/2, z'
'x+1/2, -y+1/2, -z'
'-x+1/2, y+1/2, -z'

loop_
_atom_site_label
_atom_site_type_symbol
_atom_site_fract_x
_atom_site_fract_y
_atom_site_fract_z
_atom_site_U_iso_or_equiv
_atom_site_adp_type
_atom_site_occupancy
_atom_site_site_symmetry_order
_atom_site_calc_flag
_atom_site_refinement_flags_posn
_atom_site_refinement_flags_adp
_atom_site_refinement_flags_occupancy
_atom_site_disorder_assembly
_atom_site_disorder_group
C1 C -0.61875(9) -0.29671(9) -0.33624(5) 0.1135(8) Uani 1 1 d . . . . .
N2 N -0.63653(8) -0.14818(8) -0.41636(6) 0.1234(7) Uani 1 1 d . . . . .
N3 N -0.78462(7) -0.39374(8) -0.41792(4) 0.1107(6) Uani 1 1 d . . . . .
N4 N -0.7196(2) -0.51011(13) -0.27313(14) 0.212(2) Uani 1 1 d . . . . .
N5 N -0.44538(11) -0.17161(11) -0.32070(7) 0.1555(11) Uani 1 1 d . . . . .
N6 N -0.4665(2) -0.11023(12) -0.28442(10) 0.203(2) Uani 1 1 d . . . . .
C55 C -0.59015(9) -0.30169(8) -0.31644(5) 0.1047(7) Uani 1 1 d . . . . .
C56 C -0.59885(9) -0.33662(9) -0.30389(5) 0.1106(7) Uani 1 1 d . . . . .
N57 N -0.63439(9) -0.35237(8) -0.31529(5) 0.1284(8) Uani 1 1 d . . . . .
C58 C -0.64648(9) -0.32785(9) -0.33555(6) 0.1124(7) Uani 1 1 d . . . . .
C59 C -0.57583(12) -0.35198(9) -0.28053(6) 0.1173(8) Uani 1 1 d . . . . .
C60 C -0.59497(15) -0.35960(12) -0.25729(7) 0.1513(12) Uani 1 1 d . . . . .
H60 H -0.623664 -0.357679 -0.256455 0.182 Uiso 1 1 calc R . . . .
C61 C -0.5735(2) -0.37009(15) -0.23485(9) 0.1734(17) Uani 1 1 d . . . . .
H61 H -0.587211 -0.372945 -0.218892 0.208 Uiso 1 1 calc R . . . .
C62 C -0.53093(17) -0.37630(10) -0.23658(8) 0.1455(12) Uani 1 1 d . . . . .
C63 C -0.51217(15) -0.37033(12) -0.26036(9) 0.1533(14) Uani 1 1 d . . . . .
H63 H -0.483867 -0.374807 -0.261833 0.184 Uiso 1 1 calc R . . . .
C64 C -0.53401(14) -0.35775(11) -0.28246(7) 0.1357(10) Uani 1 1 d . . . . .
H64 H -0.520350 -0.353362 -0.298280 0.163 Uiso 1 1 calc R . . . .
C65 C -0.5041(2) -0.38593(13) -0.21367(9) 0.1709(18) Uani 1 1 d . . . . .
H65 H -0.516387 -0.389165 -0.197282 0.205 Uiso 1 1 calc R . . . .
C66 C -0.65687(14) -0.38727(13) -0.30655(7) 0.1424(12) Uani 1 1 d . . . . .
C67 C -0.63684(19) -0.42265(14) -0.30332(9) 0.1695(16) Uani 1 1 d . . . . .
H67 H -0.608763 -0.426038 -0.306678 0.203 Uiso 1 1 calc R . . . .
C68 C -0.6661(2) -0.45738(12) -0.29327(9) 0.176(2) Uani 1 1 d . . . . .
H68 H -0.656297 -0.482589 -0.290017 0.211 Uiso 1 1 calc R . . . .
C69 C -0.70672(18) -0.4473(2) -0.28980(13) 0.182(2) Uani 1 1 d . . . . .
C70 C -0.7240(3) -0.4150(2) -0.29189(12) 0.212(3) Uani 1 1 d . . . . .
H70 H -0.751666 -0.410866 -0.287707 0.255 Uiso 1 1 calc R . . . .
C71 C -0.6979(2) -0.3854(2) -0.30111(12) 0.202(2) Uani 1 1 d . . . . .
H71 H -0.710358 -0.361116 -0.303893 0.242 Uiso 1 1 calc R . . . .
C72 C -0.7351(2) -0.4832(2) -0.28037(16) 0.206(2) Uani 1 1 d . . . . .
H72 H -0.763822 -0.481443 -0.280946 0.248 Uiso 1 1 calc R . . . .
C73 C -0.67929(9) -0.33651(9) -0.35497(6) 0.1145(8) Uani 1 1 d . . . . .
C74 C -0.70781(11) -0.30799(9) -0.36264(8) 0.1327(10) Uani 1 1 d . . . . .
H74 H -0.707171 -0.283252 -0.354889 0.159 Uiso 1 1 calc R . . . .
C75 C -0.73636(10) -0.31608(10) -0.38125(7) 0.1285(9) Uani 1 1 d . . . . .
H75 H -0.754809 -0.296552 -0.386369 0.154 Uiso 1 1 calc R . . . .
C76 C -0.73882(9) -0.35259(8) -0.39284(6) 0.1110(7) Uani 1 1 d . . . . .
C77 C -0.71145(9) -0.38114(10) -0.38516(7) 0.1222(9) Uani 1 1 d . . . . .
H77 H -0.713110 -0.406017 -0.392644 0.147 Uiso 1 1 calc R . . . .
C78 C -0.68195(11) -0.37368(10) -0.36681(6) 0.1234(9) Uani 1 1 d . . . . .
H78 H -0.663392 -0.393322 -0.362048 0.148 Uiso 1 1 calc R . . . .
C79 C -0.77073(9) -0.36014(10) -0.41371(6) 0.1145(8) Uani 1 1 d . . . . .
H79 H -0.780368 -0.339223 -0.423747 0.137 Uiso 1 1 calc R . . . .
C80 C -0.62238(9) -0.26086(9) -0.35146(6) 0.1142(8) Uani 1 1 d . . . . .
C81 C -0.62435(12) -0.25916(11) -0.37908(6) 0.1312(10) Uani 1 1 d . . . . .
H81 H -0.623865 -0.282433 -0.388653 0.157 Uiso 1 1 calc R . . . .
C82 C -0.62689(11) -0.22493(10) -0.39191(6) 0.1252(9) Uani 1 1 d . . . . .
H82 H -0.627293 -0.224961 -0.410183 0.150 Uiso 1 1 calc R . . . .
C83 C -0.62891(10) -0.18964(10) -0.37871(7) 0.1249(9) Uani 1 1 d . . . . .
C84 C -0.62864(14) -0.19115(10) -0.35218(7) 0.1402(11) Uani 1 1 d . . . . .
H84 H -0.630411 -0.167723 -0.342843 0.168 Uiso 1 1 calc R . . . .
C85 C -0.62586(13) -0.22569(11) -0.33840(7) 0.1414(12) Uani 1 1 d . . . . .
H85 H -0.626329 -0.225291 -0.320127 0.170 Uiso 1 1 calc R . . . .
C86 C -0.63312(11) -0.15140(9) -0.39174(7) 0.1229(9) Uani 1 1 d . . . . .
H86 H -0.633288 -0.128753 -0.381518 0.148 Uiso 1 1 calc R . . . .
C87 C -0.55520(9) -0.27548(8) -0.31255(5) 0.1072(7) Uani 1 1 d . . . . .
C88 C -0.53044(10) -0.26479(9) -0.33310(6) 0.1150(8) Uani 1 1 d . . . . .
H88 H -0.535249 -0.275963 -0.349492 0.138 Uiso 1 1 calc R . . . .
C89 C -0.49851(11) -0.23802(10) -0.33050(6) 0.1238(9) Uani 1 1 d . . . . .
H89 H -0.482746 -0.230869 -0.345023 0.149 Uiso 1 1 calc R . . . .
C90 C -0.49017(10) -0.22180(9) -0.30585(6) 0.1159(8) Uani 1 1 d . . . . .
C91 C -0.51381(10) -0.23382(9) -0.28478(5) 0.1189(9) Uani 1 1 d . . . . .
H91 H -0.507823 -0.224154 -0.268116 0.143 Uiso 1 1 calc R . . . .
C92 C -0.54636(10) -0.26003(9) -0.28790(5) 0.1177(8) Uani 1 1 d . . . . .
H92 H -0.562278 -0.267275 -0.273465 0.141 Uiso 1 1 calc R . . . .
C93 C -0.45924(11) -0.19194(11) -0.30190(7) 0.1325(10) Uani 1 1 d . . . . .
H93 H -0.449177 -0.187499 -0.285037 0.159 Uiso 1 1 calc R . . . .
C94 C -0.41745(19) -0.13874(16) -0.31481(10) 0.196(2) Uani 1 1 d . U . . .
H94 H -0.401868 -0.145883 -0.298989 0.235 Uiso 1 1 calc R . . . .
C95 C -0.3865(2) -0.1355(2) -0.33711(14) 0.257(4) Uani 1 1 d . U . . .
H95A H -0.401101 -0.134473 -0.353748 0.309 Uiso 1 1 calc R . . . .
H95B H -0.368765 -0.158509 -0.337229 0.309 Uiso 1 1 calc R . . . .
C96 C -0.3595(3) -0.0977(3) -0.33381(17) 0.311(6) Uani 1 1 d . U . . .
H96A H -0.338260 -0.102972 -0.320782 0.373 Uiso 1 1 calc R . . . .
H96B H -0.345530 -0.092531 -0.350344 0.373 Uiso 1 1 calc R . . . .
C97 C -0.3796(5) -0.0655(3) -0.3267(2) 0.395(8) Uani 1 1 d . U . . .
H97A H -0.391257 -0.053786 -0.342465 0.475 Uiso 1 1 calc R . . . .
H97B H -0.359509 -0.047026 -0.319799 0.475 Uiso 1 1 calc R . . . .
C98 C -0.4144(4) -0.0693(2) -0.3066(2) 0.364(7) Uani 1 1 d . U . . .
H98A H -0.401836 -0.069241 -0.289299 0.437 Uiso 1 1 calc R . . . .
H98B H -0.431350 -0.045858 -0.307851 0.437 Uiso 1 1 calc R . . . .
C99 C -0.4426(3) -0.10419(18) -0.30818(14) 0.257(4) Uani 1 1 d . U . . .
H99 H -0.462123 -0.099721 -0.322634 0.309 Uiso 1 1 calc R U . . .
C100 C -0.74733(17) -0.54581(10) -0.26300(14) 0.195(3) Uani 1 1 d . . . . .
H100 H -0.774648 -0.543551 -0.271243 0.234 Uiso 1 1 calc R . . . .
C101 C -0.7272(2) -0.58283(13) -0.27310(17) 0.228(3) Uani 1 1 d . . . . .
H10A H -0.726016 -0.581674 -0.292132 0.273 Uiso 1 1 calc R . . . .
H10B H -0.698965 -0.583972 -0.266632 0.273 Uiso 1 1 calc R . . . .
C102 C -0.7484(3) -0.61816(13) -0.2654(2) 0.290(8) Uani 1 1 d . . . . .
H10C H -0.733259 -0.641060 -0.271424 0.348 Uiso 1 1 calc R . . . .
H10D H -0.775895 -0.618797 -0.273157 0.348 Uiso 1 1 calc R . . . .
C103 C -0.81639(9) -0.39799(10) -0.43811(5) 0.1150(8) Uani 1 1 d . . . . .
H103 H -0.812095 -0.378038 -0.451728 0.138 Uiso 1 1 calc R . . . .
C104 C -0.85898(9) -0.39262(9) -0.42612(7) 0.1185(8) Uani 1 1 d . . . . .
H104 H -0.8527(11) -0.4088(10) -0.4076(7) 0.142 Uiso 1 1 d R . . . .
C105 C -0.89304(12) -0.39919(14) -0.44785(9) 0.1559(13) Uani 1 1 d . . . . .
H10E H -0.920296 -0.395890 -0.440150 0.187 Uiso 1 1 calc R . . . .
H10F H -0.889798 -0.379706 -0.461599 0.187 Uiso 1 1 calc R . . . .
C106 C -0.88960(13) -0.43878(13) -0.45924(9) 0.1539(13) Uani 1 1 d . . . . .
H10G H -0.910177 -0.442020 -0.472946 0.185 Uiso 1 1 calc R . . . .
H10H H -0.894848 -0.458305 -0.445756 0.185 Uiso 1 1 calc R . . . .
C107 C -0.84517(13) -0.44515(15) -0.47103(8) 0.1555(13) Uani 1 1 d . . . . .
H10I H -0.842791 -0.471673 -0.477826 0.187 Uiso 1 1 calc R . . . .
H10J H -0.840702 -0.426981 -0.485439 0.187 Uiso 1 1 calc R . . . .
C108 C -0.81352(10) -0.43864(10) -0.45045(6) 0.1235(9) Uani 1 1 d . . . . .
H10K H -0.786235 -0.441962 -0.458085 0.148 Uiso 1 1 calc R . . . .
H10L H -0.816829 -0.458322 -0.436825 0.148 Uiso 1 1 calc R . . . .
C7 C -0.35561(9) -0.57266(7) -0.44170(5) 0.1048(7) Uani 1 1 d . . . . .
N8 N -0.45439(8) -0.35280(9) -0.33138(8) 0.1404(9) Uani 1 1 d . . . . .
N9 N -0.39366(9) -0.41216(9) -0.31779(6) 0.1327(8) Uani 1 1 d . . . . .
N10 N -0.46380(9) -0.75997(8) -0.48291(6) 0.1261(7) Uani 1 1 d . . . . .
N11 N -0.21081(10) -0.62868(9) -0.52336(5) 0.1375(9) Uani 1 1 d . . . . .
N12 N -0.21492(10) -0.59369(8) -0.57498(5) 0.1235(7) Uani 1 1 d . . . . .
N0AA N -0.38776(7) -0.59785(7) -0.43508(4) 0.1107(6) Uani 1 1 d . . . . .
C2 C -0.40721(8) -0.58286(8) -0.41278(5) 0.1018(6) Uani 1 1 d . . . . .
C3 C -0.38694(8) -0.54857(7) -0.40617(5) 0.1030(7) Uani 1 1 d . . . . .
C4 C -0.35511(8) -0.54230(7) -0.42394(5) 0.0940(6) Uani 1 1 d . . . . .
C5 C -0.32440(8) -0.58010(7) -0.46241(5) 0.1002(6) Uani 1 1 d . . . . .
C6 C -0.31359(10) -0.55021(8) -0.47979(5) 0.1102(7) Uani 1 1 d . . . . .
H6 H -0.327338 -0.526221 -0.479248 0.132 Uiso 1 1 calc R . . . .
C1AA C -0.28195(9) -0.55647(8) -0.49804(5) 0.1098(7) Uani 1 1 d . . . . .
H1AA H -0.274859 -0.536617 -0.509762 0.132 Uiso 1 1 calc R . . . .
C8 C -0.26119(9) -0.59177(8) -0.49883(5) 0.1083(7) Uani 1 1 d . . . . .
C9 C -0.27324(10) -0.62259(9) -0.48205(5) 0.1150(8) Uani 1 1 d . . . . .
H9 H -0.260858 -0.647150 -0.483569 0.138 Uiso 1 1 calc R . . . .
C10 C -0.30312(9) -0.61635(8) -0.46356(5) 0.1084(7) Uani 1 1 d . . . . .
H10 H -0.309530 -0.636113 -0.451612 0.130 Uiso 1 1 calc R . . . .
C11 C -0.40133(9) -0.63327(7) -0.44973(5) 0.1068(7) Uani 1 1 d . . . . .
C12 C -0.40409(14) -0.63258(11) -0.47652(8) 0.1498(13) Uani 1 1 d . . . . .
H12 H -0.396975 -0.609716 -0.485453 0.180 Uiso 1 1 calc R . . . .
C13 C -0.41701(14) -0.66458(10) -0.49058(7) 0.1457(13) Uani 1 1 d . . . . .
H13 H -0.417510 -0.663793 -0.508846 0.175 Uiso 1 1 calc R . . . .
C14 C -0.42958(10) -0.69875(9) -0.47710(7) 0.1211(8) Uani 1 1 d . . . . .
C15 C -0.42634(11) -0.69915(8) -0.45090(7) 0.1225(8) Uani 1 1 d . . . . .
H15 H -0.433593 -0.721828 -0.441808 0.147 Uiso 1 1 calc R . . . .
C16 C -0.41269(11) -0.66729(8) -0.43711(6) 0.1210(8) Uani 1 1 d . . . . .
H16 H -0.411064 -0.668626 -0.418886 0.145 Uiso 1 1 calc R . . . .
C17 C -0.39657(9) -0.52191(8) -0.38429(5) 0.1046(7) Uani 1 1 d . . . . .
C18 C -0.36526(9) -0.50889(9) -0.36737(6) 0.1147(8) Uani 1 1 d . . . . .
H18 H -0.338722 -0.519103 -0.369246 0.138 Uiso 1 1 calc R . . . .
C19 C -0.37253(10) -0.48139(9) -0.34799(6) 0.1192(8) Uani 1 1 d . . . . .
H19 H -0.351102 -0.472701 -0.337261 0.143 Uiso 1 1 calc R . . . .
C20 C -0.41273(9) -0.46680(8) -0.34478(6) 0.1117(7) Uani 1 1 d . . . . .
C21 C -0.44409(10) -0.48084(9) -0.36037(7) 0.1262(9) Uani 1 1 d . . . . .
H21 H -0.471022 -0.472157 -0.357536 0.151 Uiso 1 1 calc R . . . .
C22 C -0.43628(9) -0.50822(9) -0.38067(7) 0.1246(9) Uani 1 1 d . . . . .
H22 H -0.457680 -0.516881 -0.391433 0.150 Uiso 1 1 calc R . . . .
C23 C -0.48912(9) -0.37210(9) -0.37117(7) 0.1193(8) Uani 1 1 d . . . . .
C24 C -0.52675(10) -0.37500(10) -0.35910(7) 0.1270(9) Uani 1 1 d . . . . .
H24 H -0.529806 -0.367355 -0.341663 0.152 Uiso 1 1 calc R . . . .
C25 C -0.56065(10) -0.38952(10) -0.37313(7) 0.1272(9) Uani 1 1 d . . . . .
H25 H -0.586204 -0.391381 -0.364806 0.153 Uiso 1 1 calc R . . . .
C26 C -0.55726(9) -0.40100(8) -0.39860(6) 0.1099(7) Uani 1 1 d . . . . .
C27 C -0.51885(11) -0.39746(13) -0.41079(7) 0.1425(12) Uani 1 1 d . . . . .
H27 H -0.516376 -0.404272 -0.428420 0.171 Uiso 1 1 calc R . . . .
C28 C -0.48419(10) -0.38408(12) -0.39747(8) 0.1402(11) Uani 1 1 d . . . . .
H28 H -0.458469 -0.383048 -0.405643 0.168 Uiso 1 1 calc R . . . .
C29 C -0.32062(11) -0.56146(8) -0.57492(7) 0.1247(9) Uani 1 1 d . . . . .
H29 H -0.332602 -0.586273 -0.574106 0.150 Uiso 1 1 calc R . . . .
C30 C -0.27869(9) -0.55893(8) -0.57638(5) 0.1053(7) Uani 1 1 d . . . . .
C31 C -0.26163(9) -0.52210(8) -0.57630(5) 0.1074(7) Uani 1 1 d . . . . .
H31 H -0.232948 -0.519774 -0.576009 0.129 Uiso 1 1 calc R . . . .
C32 C -0.28481(8) -0.48886(8) -0.57664(5) 0.1027(6) Uani 1 1 d . . . . .
H32 H -0.272288 -0.464303 -0.577590 0.123 Uiso 1 1 calc R . . . .
C33 C -0.32806(8) -0.49231(7) -0.57553(5) 0.1013(6) Uani 1 1 d . . . . .
C34 C -0.34587(10) -0.52960(9) -0.57458(7) 0.1229(8) Uani 1 1 d . . . . .
H34 H -0.374464 -0.532574 -0.573739 0.147 Uiso 1 1 calc R . . . .
C35 C -0.19220(11) -0.63102(11) -0.56978(6) 0.1305(10) Uani 1 1 d . . . . .
H35 H -0.211526 -0.653127 -0.571057 0.157 Uiso 1 1 calc R . . . .
C36 C -0.15781(14) -0.63651(14) -0.58956(8) 0.1597(14) Uani 1 1 d . . . . .
H36A H -0.140701 -0.613100 -0.590075 0.192 Uiso 1 1 calc R . . . .
H36B H -0.169574 -0.640400 -0.606904 0.192 Uiso 1 1 calc R . . . .
C37 C -0.13133(19) -0.67182(19) -0.58224(11) 0.204(3) Uani 1 1 d . . . . .
H37A H -0.148093 -0.695423 -0.583136 0.244 Uiso 1 1 calc R . . . .
H37B H -0.108989 -0.674450 -0.594849 0.244 Uiso 1 1 calc R . . . .
C38 C -0.1152(2) -0.6684(2) -0.55775(15) 0.216(3) Uani 1 1 d . . . . .
H38A H -0.097225 -0.645559 -0.557177 0.260 Uiso 1 1 calc R . . . .
H38B H -0.098356 -0.691356 -0.554021 0.260 Uiso 1 1 calc R . . . .
C39 C -0.14827(15) -0.66440(16) -0.53657(9) 0.1789(19) Uani 1 1 d . . . . .
H39A H -0.135205 -0.661298 -0.519532 0.215 Uiso 1 1 calc R . . . .
H39B H -0.165083 -0.688004 -0.536094 0.215 Uiso 1 1 calc R . . . .
C40 C -0.17593(12) -0.62854(14) -0.54233(7) 0.1469(13) Uani 1 1 d . . . . .
H40 H -0.159785 -0.604368 -0.540240 0.176 Uiso 1 1 calc R . . . .
C41 C -0.22559(11) -0.59534(11) -0.51759(6) 0.1261(9) Uani 1 1 d . . . . .
H41 H -0.214251 -0.572844 -0.525049 0.151 Uiso 1 1 calc R . . . .
C42 C -0.25325(11) -0.59515(8) -0.57502(5) 0.1122(7) Uani 1 1 d . . . . .
H42 H -0.266343 -0.619450 -0.574184 0.135 Uiso 1 1 calc R . . . .
C43 C -0.44482(11) -0.73221(9) -0.49258(7) 0.1286(9) Uani 1 1 d . . . . .
H43 H -0.439859 -0.732380 -0.510583 0.154 Uiso 1 1 calc R . . . .
C44 C -0.47634(11) -0.79365(8) -0.49938(8) 0.1263(9) Uani 1 1 d . . . . .
H44 H -0.464659 -0.791075 -0.517069 0.152 Uiso 1 1 calc R . . . .
C45 C -0.46018(13) -0.83095(10) -0.48618(10) 0.1510(13) Uani 1 1 d . . . . .
H45A H -0.430153 -0.830637 -0.485963 0.181 Uiso 1 1 calc R . . . .
H45B H -0.469863 -0.832031 -0.468151 0.181 Uiso 1 1 calc R . . . .
C46 C -0.47528(15) -0.86664(10) -0.50099(12) 0.1727(17) Uani 1 1 d . . . . .
H46A H -0.464054 -0.890407 -0.493262 0.207 Uiso 1 1 calc R . . . .
H46B H -0.466641 -0.865332 -0.519223 0.207 Uiso 1 1 calc R . . . .
C47 C -0.42109(11) -0.43560(10) -0.32523(7) 0.1275(10) Uani 1 1 d . . . . .
H47 H -0.447594 -0.433341 -0.318253 0.153 Uiso 1 1 calc R . . . .
C48 C -0.40649(12) -0.38104(12) -0.30010(7) 0.1413(12) Uani 1 1 d . . . . .
H48 H -0.431306 -0.388550 -0.290226 0.170 Uiso 1 1 calc R . . . .
C49 C -0.37086(15) -0.3725(2) -0.28195(11) 0.195(2) Uani 1 1 d . . . . .
H49A H -0.346087 -0.367976 -0.292288 0.233 Uiso 1 1 calc R . . . .
H49B H -0.365960 -0.395151 -0.270835 0.233 Uiso 1 1 calc R . . . .
C50 C -0.37895(19) -0.3369(3) -0.26480(15) 0.240(4) Uani 1 1 d . . . . .
H50A H -0.355615 -0.332681 -0.253138 0.288 Uiso 1 1 calc R . . . .
H50B H -0.403350 -0.341406 -0.254109 0.288 Uiso 1 1 calc R . . . .
C51 C -0.38570(19) -0.2992(2) -0.28250(17) 0.253(4) Uani 1 1 d . . . . .
H51A H -0.391050 -0.276385 -0.271631 0.304 Uiso 1 1 calc R . . . .
H51B H -0.361339 -0.294172 -0.293117 0.304 Uiso 1 1 calc R . . . .
C52 C -0.42415(15) -0.30832(14) -0.30056(13) 0.193(2) Uani 1 1 d . . . . .
H52A H -0.448474 -0.312805 -0.289786 0.231 Uiso 1 1 calc R . . . .
H52B H -0.429622 -0.286093 -0.311969 0.231 Uiso 1 1 calc R . . . .
C53 C -0.41476(12) -0.34568(13) -0.31746(9) 0.1551(15) Uani 1 1 d . . . . .
H53 H -0.391983 -0.341078 -0.329808 0.186 Uiso 1 1 calc R . . . .
C54 C -0.45246(11) -0.36083(12) -0.35547(10) 0.1408(11) Uani 1 1 d . . . . .
H54 H -0.426849 -0.359624 -0.363783 0.169 Uiso 1 1 calc R . . . .

loop_
_atom_site_aniso_label
_atom_site_aniso_U_11
_atom_site_aniso_U_22
_atom_site_aniso_U_33
_atom_site_aniso_U_23
_atom_site_aniso_U_13
_atom_site_aniso_U_12
C1 0.1204(19) 0.1135(19) 0.1065(16) -0.0132(14) -0.0210(14) -0.0069(15)
N2 0.1008(15) 0.1367(19) 0.1328(19) 0.0037(14) 0.0060(12) 0.0031(13)
N3 0.0998(13) 0.1195(17) 0.1127(14) -0.0075(11) -0.0149(11) -0.0062(12)
N4 0.227(5) 0.107(2) 0.302(6) -0.040(3) 0.044(4) -0.008(3)
N5 0.156(2) 0.157(2) 0.154(2) -0.0223(19) 0.039(2) -0.043(2)
N6 0.272(5) 0.142(3) 0.194(4) -0.041(2) 0.107(4) -0.074(3)
C55 0.1153(18) 0.0955(16) 0.1032(15) -0.0013(12) -0.0107(13) -0.0111(13)
C56 0.1095(18) 0.1163(19) 0.1060(15) 0.0004(13) -0.0149(13) -0.0134(15)
N57 0.1311(19) 0.1286(18) 0.1257(17) -0.0033(14) -0.0204(14) -0.0223(15)
C58 0.1100(18) 0.1065(18) 0.1207(18) -0.0042(14) -0.0216(15) -0.0133(15)
C59 0.137(3) 0.1056(17) 0.1089(18) -0.0002(13) -0.0255(17) -0.0172(16)
C60 0.170(3) 0.153(3) 0.131(3) 0.037(2) -0.017(2) -0.013(2)
C61 0.207(5) 0.183(4) 0.130(3) 0.027(2) -0.025(3) -0.034(4)
C62 0.186(4) 0.111(2) 0.139(3) 0.0053(18) -0.043(3) 0.000(2)
C63 0.176(3) 0.141(3) 0.143(3) -0.020(2) -0.054(3) 0.035(2)
C64 0.155(3) 0.131(2) 0.122(2) -0.0127(17) -0.034(2) -0.001(2)
C65 0.246(6) 0.127(3) 0.140(3) 0.000(2) -0.059(4) 0.019(3)
C66 0.159(3) 0.144(3) 0.124(2) -0.0010(19) -0.008(2) -0.051(3)
C67 0.227(5) 0.121(3) 0.161(3) 0.008(2) -0.027(3) -0.045(3)
C68 0.268(7) 0.112(3) 0.147(3) -0.012(2) -0.002(3) 0.024(3)
C69 0.146(4) 0.158(4) 0.241(6) -0.048(4) 0.041(3) -0.044(3)
C70 0.250(7) 0.206(6) 0.181(4) 0.007(4) 0.001(4) -0.093(6)
C71 0.187(5) 0.230(6) 0.188(4) -0.020(4) 0.034(3) -0.092(4)
C72 0.157(4) 0.193(6) 0.269(7) -0.047(5) 0.029(4) 0.007(4)
C73 0.1009(17) 0.125(2) 0.1173(17) -0.0038(15) -0.0192(14) -0.0146(15)
C74 0.124(2) 0.1009(19) 0.173(3) -0.0027(17) -0.028(2) 0.0065(16)
C75 0.1045(19) 0.120(2) 0.161(2) -0.0011(18) -0.0332(18) 0.0002(15)
C76 0.1056(17) 0.0944(16) 0.1328(19) -0.0128(14) -0.0228(15) 0.0004(13)
C77 0.0990(17) 0.121(2) 0.147(2) -0.0188(17) -0.0241(16) 0.0030(15)
C78 0.133(2) 0.116(2) 0.1214(18) -0.0240(15) -0.0193(17) 0.0180(17)
C79 0.0946(16) 0.124(2) 0.1246(18) 0.0010(15) -0.0203(14) 0.0013(15)
C80 0.1134(19) 0.115(2) 0.1143(18) 0.0016(15) -0.0111(14) 0.0066(14)
C81 0.157(3) 0.131(2) 0.1060(18) -0.0224(17) -0.0147(17) -0.0011(19)
C82 0.145(2) 0.121(2) 0.1104(18) -0.0052(17) -0.0069(16) 0.0067(18)
C83 0.118(2) 0.117(2) 0.139(2) -0.0070(17) -0.0037(16) 0.0020(16)
C84 0.198(4) 0.107(2) 0.115(2) -0.0120(16) -0.010(2) 0.020(2)
C85 0.176(3) 0.135(3) 0.1129(19) -0.0287(19) -0.0212(19) 0.025(2)
C86 0.135(2) 0.113(2) 0.121(2) 0.0086(15) -0.0189(16) 0.0022(16)
C87 0.1053(17) 0.1107(17) 0.1055(16) -0.0146(13) -0.0102(13) -0.0129(14)
C88 0.122(2) 0.1149(19) 0.1079(16) -0.0058(14) -0.0041(15) -0.0090(16)
C89 0.124(2) 0.138(2) 0.1092(17) -0.0295(15) 0.0002(15) -0.0181(18)
C90 0.121(2) 0.1145(18) 0.1127(18) -0.0087(14) -0.0044(15) -0.0093(15)
C91 0.142(2) 0.118(2) 0.0965(15) -0.0131(13) -0.0085(15) -0.0308(17)
C92 0.140(2) 0.1205(19) 0.0930(14) -0.0054(13) 0.0024(14) -0.0253(17)
C93 0.131(2) 0.136(2) 0.130(2) -0.0245(18) 0.0184(18) -0.035(2)
C94 0.227(5) 0.190(4) 0.171(3) -0.041(3) 0.078(3) -0.119(4)
C95 0.260(7) 0.285(7) 0.227(5) -0.066(5) 0.137(5) -0.150(6)
C96 0.367(10) 0.306(9) 0.260(7) -0.109(7) 0.170(8) -0.215(8)
C97 0.546(17) 0.287(9) 0.353(12) -0.100(8) 0.291(13) -0.230(10)
C98 0.501(13) 0.226(6) 0.367(10) -0.108(6) 0.286(10) -0.231(8)
C99 0.335(8) 0.183(4) 0.254(6) -0.090(4) 0.179(6) -0.125(5)
C100 0.140(3) 0.0897(19) 0.357(10) -0.011(3) 0.075(5) -0.022(2)
C101 0.231(6) 0.112(3) 0.339(9) -0.064(4) 0.075(6) 0.004(3)
C102 0.184(4) 0.092(2) 0.59(2) -0.039(5) 0.115(11) -0.013(3)
C103 0.1013(17) 0.139(2) 0.1044(15) 0.0075(15) -0.0207(13) -0.0084(15)
C104 0.1067(19) 0.118(2) 0.131(2) -0.0152(16) -0.0149(16) 0.0050(15)
C105 0.110(2) 0.187(4) 0.171(3) -0.012(3) -0.037(2) 0.010(2)
C106 0.135(3) 0.156(3) 0.170(3) -0.032(2) -0.044(2) 0.004(2)
C107 0.151(3) 0.183(3) 0.133(2) -0.026(2) -0.025(2) -0.014(3)
C108 0.116(2) 0.129(2) 0.1252(19) -0.0202(16) -0.0172(16) 0.0024(16)
C7 0.1222(19) 0.0902(15) 0.1021(14) -0.0010(12) 0.0096(13) -0.0122(13)
N8 0.1021(17) 0.132(2) 0.187(3) -0.0367(18) -0.0352(17) -0.0031(14)
N9 0.1069(16) 0.151(2) 0.1403(18) -0.0372(16) -0.0060(14) 0.0031(16)
N10 0.1286(18) 0.0991(15) 0.1506(19) -0.0006(13) -0.0113(15) -0.0170(14)
N11 0.155(2) 0.138(2) 0.1190(16) 0.0022(14) 0.0184(15) 0.0478(18)
N12 0.133(2) 0.1288(18) 0.1084(14) -0.0046(12) 0.0075(13) 0.0405(15)
N0AA 0.1155(15) 0.1071(14) 0.1095(13) -0.0005(11) 0.0043(11) -0.0110(12)
C2 0.0876(14) 0.1045(16) 0.1135(16) -0.0032(12) 0.0056(12) -0.0202(12)
C3 0.0996(16) 0.0936(15) 0.1159(16) -0.0091(12) 0.0100(13) -0.0110(12)
C4 0.0973(14) 0.0839(13) 0.1007(13) -0.0064(10) 0.0104(12) -0.0162(11)
C5 0.1139(17) 0.0869(14) 0.0998(13) -0.0050(11) 0.0090(12) -0.0060(12)
C6 0.129(2) 0.0936(16) 0.1081(16) 0.0016(12) 0.0160(15) 0.0030(14)
C1AA 0.1282(19) 0.1071(18) 0.0941(14) 0.0021(12) 0.0128(14) 0.0087(15)
C8 0.1165(18) 0.1099(18) 0.0985(14) -0.0096(13) 0.0118(13) 0.0039(15)
C9 0.137(2) 0.1010(17) 0.1066(16) -0.0050(13) 0.0077(16) 0.0256(15)
C10 0.1250(19) 0.0944(16) 0.1059(15) 0.0039(12) 0.0059(14) 0.0014(14)
C11 0.1210(18) 0.0925(16) 0.1068(17) -0.0062(12) 0.0043(13) -0.0237(13)
C12 0.181(3) 0.131(3) 0.138(3) 0.0099(19) -0.016(2) -0.054(2)
C13 0.200(4) 0.124(2) 0.1127(19) -0.0047(16) -0.019(2) -0.051(2)
C14 0.122(2) 0.113(2) 0.129(2) -0.0086(16) 0.0046(16) -0.0237(16)
C15 0.145(2) 0.0912(17) 0.131(2) 0.0019(14) -0.0003(17) -0.0039(16)
C16 0.146(2) 0.0956(17) 0.1212(18) 0.0025(14) 0.0108(16) -0.0156(16)
C17 0.0987(17) 0.0967(15) 0.1185(16) -0.0068(12) 0.0162(14) -0.0079(13)
C18 0.0958(16) 0.1176(19) 0.1308(19) -0.0215(15) 0.0064(14) 0.0080(14)
C19 0.110(2) 0.119(2) 0.128(2) -0.0077(16) 0.0127(15) 0.0025(15)
C20 0.0985(18) 0.1081(17) 0.1284(18) 0.0004(14) 0.0135(15) 0.0032(14)
C21 0.1008(18) 0.122(2) 0.156(2) -0.0282(18) 0.0184(17) -0.0067(15)
C22 0.0997(19) 0.119(2) 0.155(2) -0.0268(18) 0.0198(16) -0.0106(15)
C23 0.0968(19) 0.1137(19) 0.147(2) 0.0093(16) -0.0149(16) -0.0172(14)
C24 0.108(2) 0.139(2) 0.134(2) -0.0331(18) -0.0183(17) 0.0001(17)
C25 0.111(2) 0.136(2) 0.135(2) -0.0257(17) 0.0006(16) -0.0226(17)
C26 0.0997(17) 0.1062(17) 0.1238(19) 0.0060(14) -0.0127(14) -0.0177(13)
C27 0.113(2) 0.186(3) 0.129(2) -0.011(2) -0.0011(17) -0.030(2)
C28 0.0977(19) 0.161(3) 0.162(3) -0.007(2) 0.0027(18) -0.0247(18)
C29 0.133(3) 0.0894(17) 0.152(2) 0.0046(15) -0.0201(18) 0.0074(16)
C30 0.1036(19) 0.1031(18) 0.1091(15) -0.0009(12) -0.0024(13) 0.0135(14)
C31 0.1026(16) 0.1052(19) 0.1144(16) 0.0012(13) -0.0085(13) 0.0081(14)
C32 0.0920(15) 0.0991(16) 0.1171(16) 0.0001(12) -0.0150(12) 0.0073(12)
C33 0.1014(17) 0.0874(15) 0.1152(15) -0.0102(12) -0.0171(12) 0.0072(12)
C34 0.1080(18) 0.1034(19) 0.157(2) 0.0056(16) -0.0045(17) 0.0011(15)
C35 0.138(2) 0.140(2) 0.1136(18) 0.0040(16) 0.0120(17) 0.0537(19)
C36 0.162(3) 0.172(3) 0.145(3) -0.002(2) 0.041(2) 0.052(3)
C37 0.210(5) 0.237(6) 0.164(4) 0.029(4) 0.062(4) 0.118(4)
C38 0.209(5) 0.217(5) 0.223(6) 0.047(4) 0.056(5) 0.117(5)
C39 0.160(3) 0.203(4) 0.173(3) 0.033(3) 0.005(3) 0.101(3)
C40 0.129(2) 0.181(3) 0.131(2) 0.009(2) 0.0139(19) 0.057(2)
C41 0.130(2) 0.145(3) 0.1032(16) 0.0035(16) 0.0052(15) 0.018(2)
C42 0.119(2) 0.1010(17) 0.1164(17) -0.0042(13) 0.0009(15) 0.0265(15)
C43 0.133(2) 0.106(2) 0.146(2) -0.0144(17) -0.0137(18) -0.0162(18)
C44 0.1286(19) 0.0911(17) 0.159(2) -0.0124(16) -0.0220(18) 0.0115(15)
C45 0.142(3) 0.100(2) 0.211(4) 0.006(2) -0.040(2) 0.0190(18)
C46 0.188(3) 0.096(2) 0.234(4) -0.010(2) -0.070(4) 0.018(2)
C47 0.117(2) 0.137(2) 0.129(2) -0.0184(18) 0.0263(17) 0.0156(19)
C48 0.129(2) 0.156(3) 0.140(2) -0.052(2) -0.0221(19) 0.035(2)
C49 0.142(3) 0.272(6) 0.170(3) -0.086(4) -0.049(3) 0.043(3)
C50 0.176(5) 0.302(8) 0.241(6) -0.155(6) -0.086(4) 0.068(5)
C51 0.180(5) 0.264(7) 0.316(8) -0.186(7) -0.109(5) 0.061(5)
C52 0.158(3) 0.147(3) 0.273(6) -0.109(4) -0.063(3) 0.029(3)
C53 0.119(2) 0.156(3) 0.190(3) -0.069(3) -0.033(2) 0.000(2)
C54 0.105(2) 0.141(3) 0.177(3) -0.014(2) -0.022(2) -0.0189(18)

loop_
_atom_type_symbol
_atom_type_description
_atom_type_scat_dispersion_real
_atom_type_scat_dispersion_imag
_atom_type_scat_source
C C 0.0181 0.0091 'International Tables Vol C Tables 4.2.6.8 and 6.1.1.4'
H H 0.0000 0.0000 'International Tables Vol C Tables 4.2.6.8 and 6.1.1.4'
N N 0.0311 0.0180 'International Tables Vol C Tables 4.2.6.8 and 6.1.1.4'

loop_
_geom_angle_atom_site_label_1
_geom_angle_atom_site_label_2
_geom_angle_atom_site_label_3
_geom_angle
_geom_angle_site_symmetry_1
_geom_angle_site_symmetry_3
_geom_angle_publ_flag
C55 C1 C58 108.7(3) . . ?
C55 C1 C80 123.3(2) . . ?
C58 C1 C80 127.1(3) . . ?
C86 N2 C104 115.0(3) . 14_345 ?
C79 N3 C103 117.7(3) . . ?
C72 N4 C100 118.9(7) . . ?
C93 N5 C94 118.7(4) . . ?
C65 N6 C99 118.4(7) 7_544 . ?
C1 C55 C56 108.0(2) . . ?
C1 C55 C87 123.1(2) . . ?
C56 C55 C87 128.7(2) . . ?
C55 C56 N57 107.9(2) . . ?
C55 C56 C59 124.6(2) . . ?
N57 C56 C59 127.3(3) . . ?
C56 N57 C66 126.5(3) . . ?
C58 N57 C56 108.1(2) . . ?
C58 N57 C66 125.3(3) . . ?
C1 C58 C73 126.7(3) . . ?
N57 C58 C1 107.3(2) . . ?
N57 C58 C73 125.5(3) . . ?
C60 C59 C56 122.1(3) . . ?
C60 C59 C64 119.0(3) . . ?
C64 C59 C56 118.9(3) . . ?
C59 C60 C61 122.7(5) . . ?
C62 C61 C60 118.8(5) . . ?
C61 C62 C65 123.9(5) . . ?
C63 C62 C61 118.0(4) . . ?
C63 C62 C65 117.9(5) . . ?
C62 C63 C64 122.3(5) . . ?
C59 C64 C63 119.0(4) . . ?
N6 C65 C62 122.5(6) 7_544 . ?
C67 C66 N57 120.9(4) . . ?
C71 C66 N57 120.7(5) . . ?
C71 C66 C67 118.4(5) . . ?
C66 C67 C68 114.0(5) . . ?
C69 C68 C67 115.1(4) . . ?
C68 C69 C72 113.4(6) . . ?
C70 C69 C68 130.1(6) . . ?
C70 C69 C72 116.5(6) . . ?
C69 C70 C71 113.5(8) . . ?
C66 C71 C70 128.7(7) . . ?
N4 C72 C69 118.1(6) . . ?
C74 C73 C58 121.5(3) . . ?
C74 C73 C78 117.9(3) . . ?
C78 C73 C58 120.7(3) . . ?
C75 C74 C73 120.4(3) . . ?
C74 C75 C76 121.6(3) . . ?
C75 C76 C79 119.8(3) . . ?
C77 C76 C75 118.7(3) . . ?
C77 C76 C79 121.5(3) . . ?
C76 C77 C78 121.1(3) . . ?
C77 C78 C73 120.4(3) . . ?
N3 C79 C76 121.7(3) . . ?
C81 C80 C1 124.8(3) . . ?
C85 C80 C1 118.8(3) . . ?
C85 C80 C81 116.3(3) . . ?
C82 C81 C80 121.7(3) . . ?
C81 C82 C83 121.6(3) . . ?
C82 C83 C86 123.9(3) . . ?
C84 C83 C82 117.0(3) . . ?
C84 C83 C86 119.1(3) . . ?
C83 C84 C85 123.0(3) . . ?
C84 C85 C80 120.3(3) . . ?
N2 C86 C83 122.3(3) . . ?
C88 C87 C55 121.0(2) . . ?
C88 C87 C92 118.0(3) . . ?
C92 C87 C55 121.0(3) . . ?
C87 C88 C89 122.6(3) . . ?
C88 C89 C90 119.4(3) . . ?
C89 C90 C93 122.6(3) . . ?
C91 C90 C89 118.3(3) . . ?
C91 C90 C93 119.0(3) . . ?
C90 C91 C92 121.4(2) . . ?
C91 C92 C87 120.1(3) . . ?
N5 C93 C90 121.8(3) . . ?
N5 C94 C95 107.9(4) . . ?
N5 C94 C99 108.4(5) . . ?
C99 C94 C95 118.6(6) . . ?
C94 C95 C96 110.3(5) . . ?
C97 C96 C95 115.8(9) . . ?
C96 C97 C98 118.3(8) . . ?
C99 C98 C97 118.7(6) . . ?
N6 C99 C94 111.9(6) . . ?
N6 C99 C98 113.1(5) . . ?
C94 C99 C98 108.0(6) . . ?
C100 C100 N4 113.1(5) 12_354 . ?
C100 C100 C101 113.2(6) 12_354 . ?
C101 C100 N4 106.5(4) . . ?
C102 C101 C100 113.6(5) . . ?
C101 C102 C102 107.5(8) . 12_354 ?
N3 C103 C104 110.0(2) . . ?
N3 C103 C108 109.7(2) . . ?
C104 C103 C108 109.3(3) . . ?
N2 C104 C103 109.7(3) 14_345 . ?
N2 C104 C105 107.4(3) 14_345 . ?
C103 C104 C105 109.5(3) . . ?
C106 C105 C104 110.7(3) . . ?
C105 C106 C107 110.2(4) . . ?
C108 C107 C106 109.9(3) . . ?
C107 C108 C103 112.7(3) . . ?
N0AA C7 C5 125.2(2) . . ?
C4 C7 N0AA 108.3(2) . . ?
C4 C7 C5 126.1(2) . . ?
C54 N8 C53 117.3(3) . . ?
C47 N9 C48 116.8(3) . . ?
C43 N10 C44 120.4(3) . . ?
C41 N11 C40 115.8(3) . . ?
C42 N12 C35 117.3(3) . . ?
C7 N0AA C2 108.0(2) . . ?
C7 N0AA C11 126.9(2) . . ?
C2 N0AA C11 125.0(2) . . ?
N0AA C2 C26 128.1(2) . 2_445 ?
C3 C2 N0AA 107.1(2) . . ?
C3 C2 C26 124.7(2) . 2_445 ?
C2 C3 C4 108.8(2) . . ?
C2 C3 C17 127.3(2) . . ?
C4 C3 C17 123.8(2) . . ?
C7 C4 C3 107.8(2) . . ?
C7 C4 C33 126.8(2) . 3_544 ?
C3 C4 C33 125.3(2) . 3_544 ?
C6 C5 C7 119.9(2) . . ?
C6 C5 C10 119.3(2) . . ?
C10 C5 C7 120.7(2) . . ?
C1AA C6 C5 119.6(2) . . ?
C8 C1AA C6 120.6(2) . . ?
C1AA C8 C9 119.9(2) . . ?
C1AA C8 C41 117.6(3) . . ?
C9 C8 C41 122.5(3) . . ?
C10 C9 C8 119.9(2) . . ?
C9 C10 C5 120.5(2) . . ?
C12 C11 N0AA 120.4(2) . . ?
C12 C11 C16 117.6(3) . . ?
C16 C11 N0AA 121.9(2) . . ?
C11 C12 C13 121.9(3) . . ?
C12 C13 C14 119.3(3) . . ?
C13 C14 C43 118.3(3) . . ?
C15 C14 C13 118.1(3) . . ?
C15 C14 C43 123.6(3) . . ?
C14 C15 C16 122.0(3) . . ?
C15 C16 C11 121.0(3) . . ?
C18 C17 C3 120.6(2) . . ?
C22 C17 C3 120.5(3) . . ?
C22 C17 C18 118.9(2) . . ?
C19 C18 C17 122.1(3) . . ?
C18 C19 C20 118.8(3) . . ?
C19 C20 C47 120.2(3) . . ?
C21 C20 C19 119.6(3) . . ?
C21 C20 C47 120.3(3) . . ?
C20 C21 C22 121.3(3) . . ?
C17 C22 C21 119.1(3) . . ?
C24 C23 C28 120.5(3) . . ?
C24 C23 C54 119.3(3) . . ?
C28 C23 C54 119.9(3) . . ?
C23 C24 C25 119.6(3) . . ?
C26 C25 C24 121.8(3) . . ?
C25 C26 C2 121.0(3) . 2_445 ?
C25 C26 C27 118.2(3) . . ?
C27 C26 C2 120.8(3) . 2_445 ?
C28 C27 C26 122.0(3) . . ?
C27 C28 C23 118.0(3) . . ?
C34 C29 C30 123.3(3) . . ?
C29 C30 C31 117.3(3) . . ?
C29 C30 C42 119.8(3) . . ?
C31 C30 C42 122.6(3) . . ?
C32 C31 C30 122.8(3) . . ?
C31 C32 C33 118.6(2) . . ?
C32 C33 C4 121.7(2) . 3_544 ?
C34 C33 C4 119.1(2) . 3_544 ?
C34 C33 C32 119.2(2) . . ?
C29 C34 C33 118.6(3) . . ?
N12 C35 C36 110.4(3) . . ?
N12 C35 C40 106.9(3) . . ?
C40 C35 C36 111.8(3) . . ?
C35 C36 C37 110.3(4) . . ?
C38 C37 C36 112.0(5) . . ?
C37 C38 C39 112.8(6) . . ?
C38 C39 C40 110.0(4) . . ?
N11 C40 C35 109.9(3) . . ?
N11 C40 C39 108.3(3) . . ?
C35 C40 C39 109.7(3) . . ?
N11 C41 C8 120.7(3) . . ?
N12 C42 C30 121.3(3) . . ?
N10 C43 C14 123.2(3) . . ?
N10 C44 C44 107.3(3) . 4_454 ?
N10 C44 C45 107.6(3) . . ?
C45 C44 C44 111.1(3) . 4_454 ?
C46 C45 C44 109.8(3) . . ?
C45 C46 C46 106.9(4) . 4_454 ?
N9 C47 C20 122.1(3) . . ?
N9 C48 C49 107.7(3) . . ?
N9 C48 C53 105.5(3) . . ?
C49 C48 C53 109.8(4) . . ?
C48 C49 C50 112.1(4) . . ?
C49 C50 C51 110.1(6) . . ?
C52 C51 C50 106.4(6) . . ?
C53 C52 C51 109.1(4) . . ?
N8 C53 C48 107.5(3) . . ?
N8 C53 C52 103.2(3) . . ?
C48 C53 C52 111.0(4) . . ?
N8 C54 C23 122.9(4) . . ?

loop_
_geom_bond_atom_site_label_1
_geom_bond_atom_site_label_2
_geom_bond_distance
_geom_bond_site_symmetry_2
_geom_bond_publ_flag
C1 C55 1.377(4) . ?
C1 C58 1.388(4) . ?
C1 C80 1.450(4) . ?
N2 C86 1.263(4) . ?
N2 C104 1.482(4) 14_345 ?
N3 C79 1.247(4) . ?
N3 C103 1.460(4) . ?
N4 C72 1.109(8) . ?
N4 C100 1.596(6) . ?
N5 C93 1.263(5) . ?
N5 C94 1.468(5) . ?
N6 C65 1.227(8) 7_544 ?
N6 C99 1.448(7) . ?
C55 C56 1.379(4) . ?
C55 C87 1.452(4) . ?
C56 N57 1.394(4) . ?
C56 C59 1.497(4) . ?
N57 C58 1.383(4) . ?
N57 C66 1.461(5) . ?
C58 C73 1.479(4) . ?
C59 C60 1.359(5) . ?
C59 C64 1.369(5) . ?
C60 C61 1.384(6) . ?
C61 C62 1.394(7) . ?
C62 C63 1.369(7) . ?
C62 C65 1.489(7) . ?
C63 C64 1.395(5) . ?
C66 C67 1.377(7) . ?
C66 C71 1.356(7) . ?
C67 C68 1.599(8) . ?
C68 C69 1.366(8) . ?
C69 C70 1.238(9) . ?
C69 C72 1.600(9) . ?
C70 C71 1.394(8) . ?
C73 C74 1.394(5) . ?
C73 C78 1.404(4) . ?
C74 C75 1.351(5) . ?
C75 C76 1.378(4) . ?
C76 C77 1.371(4) . ?
C76 C79 1.502(4) . ?
C77 C78 1.359(4) . ?
C80 C81 1.408(4) . ?
C80 C85 1.374(5) . ?
C81 C82 1.338(5) . ?
C82 C83 1.378(5) . ?
C83 C84 1.351(5) . ?
C83 C86 1.467(5) . ?
C84 C85 1.372(5) . ?
C87 C88 1.366(4) . ?
C87 C92 1.390(4) . ?
C88 C89 1.383(4) . ?
C89 C90 1.397(4) . ?
C90 C91 1.378(4) . ?
C90 C93 1.439(4) . ?
C91 C92 1.388(4) . ?
C94 C95 1.517(6) . ?
C94 C99 1.469(9) . ?
C95 C96 1.565(8) . ?
C96 C97 1.326(15) . ?
C97 C98 1.524(10) . ?
C98 C99 1.501(8) . ?
C100 C100 1.335(13) 12_354 ?
C100 C101 1.509(6) . ?
C101 C102 1.439(8) . ?
C102 C102 1.58(2) 12_354 ?
C103 C104 1.516(5) . ?
C103 C108 1.522(5) . ?
C104 C105 1.576(5) . ?
C105 C106 1.471(6) . ?
C106 C107 1.571(6) . ?
C107 C108 1.480(5) . ?
C7 N0AA 1.388(4) . ?
C7 C4 1.373(3) . ?
C7 C5 1.480(4) . ?
N8 C53 1.483(5) . ?
N8 C54 1.258(5) . ?
N9 C47 1.251(4) . ?
N9 C48 1.451(4) . ?
N10 C43 1.229(4) . ?
N10 C44 1.477(4) . ?
N11 C40 1.484(5) . ?
N11 C41 1.266(4) . ?
N12 C35 1.491(4) . ?
N12 C42 1.239(4) . ?
N0AA C2 1.394(4) . ?
N0AA C11 1.484(4) . ?
C2 C3 1.380(4) . ?
C2 C26 1.462(4) 2_445 ?
C3 C4 1.386(4) . ?
C3 C17 1.470(4) . ?
C4 C33 1.467(3) 3_544 ?
C5 C6 1.393(4) . ?
C5 C10 1.414(4) . ?
C6 C1AA 1.397(4) . ?
C1AA C8 1.376(4) . ?
C8 C9 1.407(4) . ?
C8 C41 1.500(4) . ?
C9 C10 1.365(4) . ?
C11 C12 1.367(5) . ?
C11 C16 1.374(4) . ?
C12 C13 1.368(5) . ?
C13 C14 1.410(5) . ?
C14 C15 1.337(5) . ?
C14 C43 1.470(4) . ?
C15 C16 1.365(4) . ?
C17 C18 1.400(4) . ?
C17 C22 1.377(4) . ?
C18 C19 1.380(4) . ?
C19 C20 1.400(4) . ?
C20 C21 1.373(5) . ?
C20 C47 1.480(5) . ?
C21 C22 1.414(5) . ?
C23 C24 1.366(5) . ?
C23 C28 1.408(5) . ?
C23 C54 1.479(5) . ?
C24 C25 1.398(4) . ?
C25 C26 1.359(4) . ?
C26 C27 1.392(5) . ?
C27 C28 1.386(5) . ?
C29 C30 1.359(4) . ?
C29 C34 1.357(4) . ?
C30 C31 1.369(4) . ?
C30 C42 1.483(4) . ?
C31 C32 1.357(4) . ?
C32 C33 1.403(4) . ?
C33 C34 1.394(4) . ?
C35 C36 1.511(5) . ?
C35 C40 1.495(5) . ?
C36 C37 1.521(6) . ?
C37 C38 1.357(9) . ?
C38 C39 1.525(7) . ?
C39 C40 1.541(5) . ?
C44 C44 1.530(7) 4_454 ?
C44 C45 1.528(5) . ?
C45 C46 1.511(6) . ?
C46 C46 1.600(10) 4_454 ?
C48 C49 1.504(5) . ?
C48 C53 1.517(7) . ?
C49 C50 1.516(7) . ?
C50 C51 1.582(12) . ?
C51 C52 1.576(7) . ?
C52 C53 1.565(5) . ?

loop_
_smtbx_masks_void_nr
_smtbx_masks_void_average_x
_smtbx_masks_void_average_y
_smtbx_masks_void_average_z
_smtbx_masks_void_volume
_smtbx_masks_void_count_electrons
_smtbx_masks_void_content
1 -0.582 -0.682 -0.965 28212.0 5994.5 ?
